data_7000688
loop_
_publ_author_name
'Shin, Kyong-Soon'
'Son, Kyung-In'
'Kim, Jae Il'
'Hong, Chang Seop'
'Suh, Myungkoo'
'Noh, Dong-Youn'

_publ_section_title
;
 Heteroleptic binuclear palladium(II) and platinum(II) complexes
 containing 1,2-bis(diphenylphosphino)acetylene and
 1,2-benzenedithiolates: syntheses, crystal structures,
 electrochemistry and photoluminescence properties
;
_journal_coden_ASTM DTARAF
_journal_issue 10
_journal_name_full 'Dalton Transactions'
_journal_page_first 1767
_journal_page_last 1775
_journal_paper_doi 10.1039/b815013c
_journal_year 2009
_chemical_formula_moiety 'C68 H56 Cl4 P4 Pd2 S4'
_chemical_formula_sum 'C66 H52 Cl0 P4 Pd2 S4'
_chemical_formula_weight 1310.00
_space_group_IT_number 2
_symmetry_cell_setting triclinic
_symmetry_space_group_name_Hall '-P 1'
_symmetry_space_group_name_H-M 'P -1'
_atom_sites_solution_hydrogens geom
_atom_sites_solution_primary direct
_atom_sites_solution_secondary difmap
_audit_creation_method SHELXL-97
_cell_angle_alpha 97.031(2)
_cell_angle_beta 97.023(2)
_cell_angle_gamma 91.372(2)
_cell_formula_units_Z 2
_cell_length_a 10.8273(7)
_cell_length_b 14.6236(10)
_cell_length_c 21.0611(13)
_cell_measurement_reflns_used 8239
_cell_measurement_temperature 293(2)
_cell_measurement_theta_max 27.299
_cell_measurement_theta_min 2.243
_cell_volume 3282.2(4)
_computing_cell_refinement 'Bruker SMART APEXll'
_computing_data_collection 'Bruker SMART APEXll'
_computing_data_reduction 'Bruker SAINT'
_computing_molecular_graphics WingX
_computing_publication_material WingX
_computing_structure_refinement 'SHELXL-97 (Sheldrick, 1997)'
_computing_structure_solution SHELXTL
_diffrn_ambient_temperature 293(2)
_diffrn_measured_fraction_theta_full 0.976
_diffrn_measured_fraction_theta_max 0.976
_diffrn_measurement_device_type 'CCD area detector'
_diffrn_measurement_method 'omega scan'
_diffrn_radiation_monochromator graphite
_diffrn_radiation_source 'fine-focus sealed tube'
_diffrn_radiation_type MoK\a
_diffrn_radiation_wavelength 0.71073
_diffrn_reflns_av_R_equivalents 0.0692
_diffrn_reflns_av_sigmaI/netI 0.0981
_diffrn_reflns_limit_h_max 14
_diffrn_reflns_limit_h_min -14
_diffrn_reflns_limit_k_max 19
_diffrn_reflns_limit_k_min -19
_diffrn_reflns_limit_l_max 28
_diffrn_reflns_limit_l_min -27
_diffrn_reflns_number 54698
_diffrn_reflns_theta_full 28.48
_diffrn_reflns_theta_max 28.48
_diffrn_reflns_theta_min 0.98
_exptl_absorpt_coefficient_mu 0.811
_exptl_absorpt_correction_T_max 0.9454
_exptl_absorpt_correction_T_min 0.9233
_exptl_absorpt_correction_type multi-scan
_exptl_absorpt_process_details SADABS
_exptl_crystal_colour red
_exptl_crystal_density_diffrn 1.350
_exptl_crystal_density_method 'not measured'
_exptl_crystal_description plate
_exptl_crystal_F_000 1352
_exptl_crystal_size_max 0.10
_exptl_crystal_size_mid 0.08
_exptl_crystal_size_min 0.07
_platon_squeeze_details
;
;
_refine_diff_density_max 1.152
_refine_diff_density_min -0.885
_refine_diff_density_rms 0.080
_refine_ls_extinction_method none
_refine_ls_goodness_of_fit_ref 0.909
_refine_ls_hydrogen_treatment constr
_refine_ls_matrix_type full
_refine_ls_number_parameters 687
_refine_ls_number_reflns 16198
_refine_ls_number_restraints 0
_refine_ls_restrained_S_all 0.909
_refine_ls_R_factor_all 0.0940
_refine_ls_R_factor_gt 0.0472
_refine_ls_shift/su_max 0.001
_refine_ls_shift/su_mean 0.000
_refine_ls_structure_factor_coef Fsqd
_refine_ls_weighting_details 'calc w=1/[\s^2^(Fo^2^)+(0.0524P)^2^+0.0000P] where P=(Fo^2^+2Fc^2^)/3'
_refine_ls_weighting_scheme calc
_refine_ls_wR_factor_gt 0.1102
_refine_ls_wR_factor_ref 0.1231
_reflns_number_gt 8971
_reflns_number_total 16198
_reflns_threshold_expression >2sigma(I)
_cod_data_source_file B815013c.txt
_cod_data_source_block squeezed_[Pd(tdt)]2(u-dppa)2
_cod_depositor_comments
;
The following automatic conversions were performed:
'_exptl_absorpt_correction_type' value 'MULTI-SCAN' changed to
'multi-scan' according to
'/home/saulius/struct/CIF-dictionaries/cif_core.dic' dictionary named
'cif_core.dic' version 2.4.1 from 2010-06-29.

Automatic conversion script
Id: cif_fix_enum 1527 2010-12-29 10:47:43Z saulius 
;
_cod_original_sg_symbol_H-M P-1
_cod_database_code 7000688

loop_
_symmetry_equiv_pos_as_xyz
'x, y, z'
'-x, -y, -z'

loop_
_atom_site_label
_atom_site_type_symbol
_atom_site_fract_x
_atom_site_fract_y
_atom_site_fract_z
_atom_site_U_iso_or_equiv
_atom_site_adp_type
_atom_site_occupancy
_atom_site_symmetry_multiplicity
_atom_site_calc_flag
_atom_site_refinement_flags
_atom_site_disorder_assembly
_atom_site_disorder_group
Pd1 Pd -0.07987(2) 0.750240(17) 0.407110(12) 0.03999(8) Uani 1 1 d . . .
Pd2 Pd 0.19000(3) 0.71192(2) 0.107563(13) 0.04947(9) Uani 1 1 d . . .
P1 P 0.04679(9) 0.63590(6) 0.37519(4) 0.0429(2) Uani 1 1 d . . .
P2 P 0.00546(9) 0.85849(6) 0.35338(4) 0.0419(2) Uani 1 1 d . . .
P3 P 0.23246(9) 0.61764(7) 0.18549(4) 0.0506(2) Uani 1 1 d . . .
P4 P -0.00501(9) 0.75075(6) 0.13296(4) 0.0437(2) Uani 1 1 d . . .
C1 C 0.1128(3) 0.6431(2) 0.30386(18) 0.0470(8) Uani 1 1 d . . .
C2 C 0.1548(3) 0.6364(3) 0.25412(18) 0.0487(9) Uani 1 1 d . . .
C3 C -0.0057(3) 0.8274(2) 0.26920(16) 0.0447(8) Uani 1 1 d . . .
C4 C -0.0079(3) 0.7981(2) 0.21356(17) 0.0455(8) Uani 1 1 d . . .
S1 S -0.16281(9) 0.64596(7) 0.46471(5) 0.0538(2) Uani 1 1 d . . .
S2 S -0.20218(9) 0.85959(6) 0.45193(5) 0.0519(2) Uani 1 1 d . . .
S3 S 0.38209(11) 0.67606(10) 0.07886(6) 0.0790(4) Uani 1 1 d . . .
S4 S 0.15243(12) 0.78144(8) 0.01651(5) 0.0722(3) Uani 1 1 d . . .
C5 C -0.2643(4) 0.8065(3) 0.51179(18) 0.0551(10) Uani 1 1 d . . .
C6 C -0.3322(4) 0.8572(4) 0.5552(2) 0.0744(13) Uani 1 1 d . . .
H6 H -0.3459 0.9189 0.5513 0.089 Uiso 1 1 calc R . .
C7 C -0.3794(5) 0.8178(5) 0.6037(2) 0.0939(17) Uani 1 1 d . . .
H7 H -0.4248 0.8527 0.6320 0.113 Uiso 1 1 calc R . .
C8 C -0.3593(5) 0.7252(4) 0.6106(2) 0.0853(15) Uani 1 1 d . . .
C9 C -0.4016(10) 0.6904(7) 0.6678(4) 0.193(4) Uani 1 1 d . . .
H9A H -0.3530 0.7205 0.7062 0.289 Uiso 1 1 calc R . .
H9B H -0.3913 0.6251 0.6651 0.289 Uiso 1 1 calc R . .
H9C H -0.4878 0.7031 0.6693 0.289 Uiso 1 1 calc R . .
C10 C -0.2942(4) 0.6749(3) 0.5675(2) 0.0683(12) Uani 1 1 d . . .
H10 H -0.2820 0.6129 0.5711 0.082 Uiso 1 1 calc R . .
C11 C -0.2461(3) 0.7141(3) 0.51858(18) 0.0545(10) Uani 1 1 d . . .
C12 C 0.2804(6) 0.7568(3) -0.0248(2) 0.0785(15) Uani 1 1 d . . .
C13 C 0.2825(7) 0.7840(4) -0.0864(2) 0.1025(19) Uani 1 1 d . . .
H13 H 0.2163 0.8151 -0.1051 0.123 Uiso 1 1 calc R . .
C14 C 0.3864(9) 0.7636(5) -0.1197(3) 0.120(3) Uani 1 1 d . . .
C15 C 0.3980(9) 0.7899(7) -0.1828(4) 0.175(4) Uani 1 1 d . . .
H15A H 0.4574 0.8407 -0.1787 0.263 Uiso 1 1 calc R . .
H15B H 0.3186 0.8079 -0.2019 0.263 Uiso 1 1 calc R . .
H15C H 0.4256 0.7386 -0.2097 0.263 Uiso 1 1 calc R . .
C16 C 0.4825(9) 0.7205(6) -0.0908(4) 0.135(3) Uani 1 1 d . . .
H16 H 0.5521 0.7100 -0.1121 0.162 Uiso 1 1 calc R . .
C17 C 0.4821(5) 0.6920(4) -0.0321(3) 0.102(2) Uani 1 1 d . . .
H17 H 0.5484 0.6599 -0.0148 0.123 Uiso 1 1 calc R . .
C18 C 0.3807(5) 0.7115(4) 0.0024(2) 0.0803(15) Uani 1 1 d . . .
C19 C -0.0628(4) 0.9709(2) 0.35958(16) 0.0482(9) Uani 1 1 d . . .
C20 C -0.0099(4) 1.0425(2) 0.40344(18) 0.0574(10) Uani 1 1 d . . .
H20 H 0.0654 1.0352 0.4284 0.069 Uiso 1 1 calc R . .
C21 C -0.0679(5) 1.1252(3) 0.4106(2) 0.0707(12) Uani 1 1 d . . .
H21 H -0.0308 1.1737 0.4400 0.085 Uiso 1 1 calc R . .
C22 C -0.1775(5) 1.1365(3) 0.3758(2) 0.0791(14) Uani 1 1 d . . .
H22 H -0.2169 1.1923 0.3811 0.095 Uiso 1 1 calc R . .
C23 C -0.2313(5) 1.0642(3) 0.3317(3) 0.0835(14) Uani 1 1 d . . .
H23 H -0.3069 1.0717 0.3071 0.100 Uiso 1 1 calc R . .
C24 C -0.1750(4) 0.9828(3) 0.3240(2) 0.0690(12) Uani 1 1 d . . .
H24 H -0.2124 0.9346 0.2945 0.083 Uiso 1 1 calc R . .
C25 C 0.1722(3) 0.8761(2) 0.37679(17) 0.0497(9) Uani 1 1 d . . .
C26 C 0.2521(4) 0.8948(3) 0.3342(2) 0.0716(12) Uani 1 1 d . . .
H26 H 0.2209 0.9015 0.2920 0.086 Uiso 1 1 calc R . .
C27 C 0.3792(5) 0.9039(4) 0.3534(3) 0.0929(17) Uani 1 1 d . . .
H27 H 0.4337 0.9168 0.3246 0.111 Uiso 1 1 calc R . .
C28 C 0.4230(5) 0.8933(4) 0.4159(4) 0.1000(19) Uani 1 1 d . . .
H28 H 0.5084 0.8977 0.4289 0.120 Uiso 1 1 calc R . .
C29 C 0.3461(6) 0.8769(4) 0.4581(3) 0.0994(18) Uani 1 1 d . . .
H29 H 0.3779 0.8718 0.5006 0.119 Uiso 1 1 calc R . .
C30 C 0.2202(4) 0.8673(3) 0.4395(2) 0.0740(13) Uani 1 1 d . . .
H30 H 0.1670 0.8549 0.4691 0.089 Uiso 1 1 calc R . .
C31 C -0.0247(3) 0.5206(2) 0.35100(17) 0.0464(8) Uani 1 1 d . . .
C32 C 0.0192(4) 0.4444(3) 0.3780(2) 0.0621(11) Uani 1 1 d . . .
H32 H 0.0811 0.4515 0.4132 0.075 Uiso 1 1 calc R . .
C33 C -0.0284(5) 0.3583(3) 0.3529(2) 0.0810(14) Uani 1 1 d . . .
H33 H 0.0018 0.3071 0.3710 0.097 Uiso 1 1 calc R . .
C34 C -0.1186(5) 0.3466(3) 0.3022(2) 0.0796(14) Uani 1 1 d . . .
H34 H -0.1492 0.2875 0.2853 0.096 Uiso 1 1 calc R . .
C35 C -0.1664(4) 0.4225(3) 0.2748(2) 0.0763(13) Uani 1 1 d . . .
H35 H -0.2299 0.4148 0.2404 0.092 Uiso 1 1 calc R . .
C36 C -0.1179(4) 0.5087(3) 0.2995(2) 0.0645(11) Uani 1 1 d . . .
H36 H -0.1482 0.5598 0.2814 0.077 Uiso 1 1 calc R . .
C37 C 0.1834(3) 0.6228(2) 0.43223(17) 0.0485(9) Uani 1 1 d . . .
C38 C 0.1676(4) 0.6124(3) 0.49526(18) 0.0611(10) Uani 1 1 d . . .
H38 H 0.0885 0.6151 0.5082 0.073 Uiso 1 1 calc R . .
C39 C 0.2699(5) 0.5981(3) 0.5391(2) 0.0754(13) Uani 1 1 d . . .
H39 H 0.2591 0.5887 0.5810 0.090 Uiso 1 1 calc R . .
C40 C 0.3850(4) 0.5979(4) 0.5207(2) 0.0835(15) Uani 1 1 d . . .
H40 H 0.4534 0.5886 0.5501 0.100 Uiso 1 1 calc R . .
C41 C 0.4020(5) 0.6110(4) 0.4596(3) 0.0920(16) Uani 1 1 d . . .
H41 H 0.4821 0.6118 0.4479 0.110 Uiso 1 1 calc R . .
C42 C 0.3024(4) 0.6233(3) 0.4149(2) 0.0744(13) Uani 1 1 d . . .
H42 H 0.3150 0.6319 0.3732 0.089 Uiso 1 1 calc R . .
C43 C 0.1879(4) 0.4978(3) 0.15724(18) 0.0599(10) Uani 1 1 d . . .
C44 C 0.1278(6) 0.4436(3) 0.1919(3) 0.0960(18) Uani 1 1 d . . .
H44 H 0.1083 0.4677 0.2323 0.115 Uiso 1 1 calc R . .
C45 C 0.0947(7) 0.3525(4) 0.1681(4) 0.128(3) Uani 1 1 d . . .
H45 H 0.0587 0.3149 0.1939 0.154 Uiso 1 1 calc R . .
C46 C 0.1141(7) 0.3178(4) 0.1081(3) 0.112(2) Uani 1 1 d . . .
H46 H 0.0868 0.2582 0.0909 0.134 Uiso 1 1 calc R . .
C47 C 0.1744(7) 0.3722(5) 0.0735(3) 0.115(2) Uani 1 1 d . . .
H47 H 0.1901 0.3484 0.0324 0.139 Uiso 1 1 calc R . .
C48 C 0.2137(6) 0.4617(4) 0.0968(2) 0.0899(16) Uani 1 1 d . . .
H48 H 0.2567 0.4971 0.0722 0.108 Uiso 1 1 calc R . .
C49 C -0.1144(3) 0.6529(2) 0.12375(16) 0.0483(9) Uani 1 1 d . . .
C50 C -0.2198(4) 0.6556(3) 0.1535(2) 0.0634(11) Uani 1 1 d . . .
H50 H -0.2355 0.7080 0.1806 0.076 Uiso 1 1 calc R . .
C51 C -0.3026(5) 0.5811(4) 0.1434(2) 0.0814(14) Uani 1 1 d . . .
H51 H -0.3756 0.5838 0.1626 0.098 Uiso 1 1 calc R . .
C52 C -0.2780(5) 0.5032(4) 0.1052(2) 0.0834(15) Uani 1 1 d . . .
H52 H -0.3337 0.4526 0.0989 0.100 Uiso 1 1 calc R . .
C53 C -0.1700(5) 0.4992(3) 0.0757(2) 0.0754(13) Uani 1 1 d . . .
H53 H -0.1526 0.4459 0.0499 0.090 Uiso 1 1 calc R . .
C54 C -0.0899(4) 0.5741(3) 0.08494(19) 0.0578(10) Uani 1 1 d . . .
H54 H -0.0180 0.5722 0.0649 0.069 Uiso 1 1 calc R . .
C55 C -0.0847(4) 0.8383(3) 0.09078(16) 0.0521(9) Uani 1 1 d . . .
C56 C -0.1948(4) 0.8200(3) 0.0516(2) 0.0700(12) Uani 1 1 d . . .
H56 H -0.2342 0.7620 0.0473 0.084 Uiso 1 1 calc R . .
C57 C -0.2470(5) 0.8878(4) 0.0184(2) 0.0907(16) Uani 1 1 d . . .
H57 H -0.3206 0.8743 -0.0093 0.109 Uiso 1 1 calc R . .
C58 C -0.1943(6) 0.9732(4) 0.0249(3) 0.0972(17) Uani 1 1 d . . .
H58 H -0.2324 1.0185 0.0030 0.117 Uiso 1 1 calc R . .
C59 C -0.0836(6) 0.9928(4) 0.0644(3) 0.0995(18) Uani 1 1 d . . .
H59 H -0.0467 1.0517 0.0695 0.119 Uiso 1 1 calc R . .
C60 C -0.0277(5) 0.9255(3) 0.0961(2) 0.0795(14) Uani 1 1 d . . .
H60 H 0.0488 0.9382 0.1213 0.095 Uiso 1 1 calc R . .
C61 C 0.3891(4) 0.6183(4) 0.22875(18) 0.0655(12) Uani 1 1 d . . .
C62 C 0.4511(4) 0.7027(4) 0.2465(3) 0.0925(17) Uani 1 1 d . . .
H62 H 0.4217 0.7554 0.2300 0.111 Uiso 1 1 calc R . .
C63 C 0.5609(5) 0.7065(6) 0.2906(3) 0.128(3) Uani 1 1 d . . .
H63 H 0.6038 0.7626 0.3045 0.154 Uiso 1 1 calc R . .
C64 C 0.6038(6) 0.6288(8) 0.3126(3) 0.135(3) Uani 1 1 d . . .
H64 H 0.6761 0.6324 0.3417 0.162 Uiso 1 1 calc R . .
C65 C 0.5436(6) 0.5456(7) 0.2933(3) 0.123(2) Uani 1 1 d . . .
H65 H 0.5758 0.4928 0.3084 0.148 Uiso 1 1 calc R . .
C66 C 0.4349(4) 0.5395(4) 0.2511(2) 0.0878(15) Uani 1 1 d . . .
H66 H 0.3929 0.4828 0.2380 0.105 Uiso 1 1 calc R . .

loop_
_atom_site_aniso_label
_atom_site_aniso_U_11
_atom_site_aniso_U_22
_atom_site_aniso_U_33
_atom_site_aniso_U_23
_atom_site_aniso_U_13
_atom_site_aniso_U_12
Pd1 0.04269(16) 0.04085(15) 0.03551(14) 0.00051(10) 0.00579(11) 0.00057(11)
Pd2 0.04814(17) 0.05973(19) 0.03956(16) -0.00004(13) 0.00989(12) -0.00768(13)
P1 0.0460(5) 0.0444(5) 0.0383(5) 0.0033(4) 0.0075(4) 0.0030(4)
P2 0.0492(5) 0.0399(5) 0.0345(4) -0.0016(4) 0.0040(4) -0.0010(4)
P3 0.0439(5) 0.0674(6) 0.0393(5) 0.0006(4) 0.0068(4) 0.0042(5)
P4 0.0505(5) 0.0460(5) 0.0331(4) 0.0002(4) 0.0053(4) -0.0026(4)
C1 0.047(2) 0.044(2) 0.050(2) 0.0051(16) 0.0063(17) 0.0014(16)
C2 0.046(2) 0.053(2) 0.046(2) 0.0009(17) 0.0082(17) 0.0039(17)
C3 0.057(2) 0.0386(19) 0.0383(19) 0.0033(15) 0.0052(16) 0.0020(16)
C4 0.050(2) 0.044(2) 0.041(2) 0.0016(15) 0.0037(16) 0.0031(16)
S1 0.0558(6) 0.0516(6) 0.0574(6) 0.0117(4) 0.0158(5) 0.0019(4)
S2 0.0555(6) 0.0481(5) 0.0521(5) -0.0020(4) 0.0152(4) 0.0046(4)
S3 0.0550(7) 0.1116(10) 0.0705(7) -0.0025(7) 0.0247(6) -0.0052(6)
S4 0.0927(9) 0.0759(7) 0.0525(6) 0.0164(5) 0.0211(6) -0.0058(6)
C5 0.051(2) 0.068(3) 0.044(2) -0.0041(18) 0.0096(17) -0.0017(19)
C6 0.073(3) 0.084(3) 0.066(3) -0.005(2) 0.025(2) 0.008(2)
C7 0.088(4) 0.128(5) 0.067(3) -0.016(3) 0.043(3) -0.003(3)
C8 0.082(4) 0.115(5) 0.061(3) 0.005(3) 0.025(3) -0.015(3)
C9 0.243(11) 0.211(10) 0.137(7) 0.033(7) 0.072(7) -0.037(8)
C10 0.062(3) 0.088(3) 0.058(3) 0.016(2) 0.014(2) -0.007(2)
C11 0.048(2) 0.072(3) 0.043(2) 0.0056(18) 0.0061(17) -0.0040(19)
C12 0.111(4) 0.067(3) 0.056(3) -0.008(2) 0.032(3) -0.037(3)
C13 0.154(6) 0.089(4) 0.068(3) 0.004(3) 0.043(4) -0.037(4)
C14 0.175(8) 0.121(6) 0.063(4) -0.014(3) 0.055(5) -0.070(5)
C15 0.211(9) 0.221(10) 0.100(5) 0.022(6) 0.053(6) -0.039(7)
C16 0.151(7) 0.152(7) 0.100(6) -0.044(5) 0.086(5) -0.085(6)
C17 0.088(4) 0.120(4) 0.094(4) -0.033(3) 0.047(3) -0.052(3)
C18 0.082(3) 0.088(3) 0.067(3) -0.022(3) 0.036(3) -0.041(3)
C19 0.062(2) 0.043(2) 0.0403(19) 0.0025(15) 0.0100(17) -0.0038(17)
C20 0.078(3) 0.043(2) 0.049(2) -0.0027(17) 0.0043(19) -0.0024(19)
C21 0.104(4) 0.049(2) 0.056(3) -0.0037(19) 0.008(3) 0.002(2)
C22 0.109(4) 0.045(3) 0.086(3) 0.009(2) 0.019(3) 0.022(3)
C23 0.082(3) 0.066(3) 0.100(4) 0.009(3) -0.005(3) 0.019(3)
C24 0.073(3) 0.047(2) 0.079(3) -0.003(2) -0.013(2) 0.006(2)
C25 0.052(2) 0.046(2) 0.049(2) -0.0027(16) 0.0066(18) -0.0051(17)
C26 0.060(3) 0.087(3) 0.063(3) -0.009(2) 0.009(2) -0.012(2)
C27 0.060(3) 0.106(4) 0.108(4) -0.028(3) 0.033(3) -0.010(3)
C28 0.054(3) 0.088(4) 0.146(6) -0.014(4) -0.010(4) 0.005(3)
C29 0.079(4) 0.115(5) 0.096(4) 0.023(3) -0.028(3) -0.017(3)
C30 0.065(3) 0.089(3) 0.065(3) 0.017(2) -0.010(2) -0.010(2)
C31 0.045(2) 0.046(2) 0.048(2) 0.0023(16) 0.0110(16) 0.0017(16)
C32 0.073(3) 0.049(2) 0.064(3) 0.011(2) 0.003(2) 0.000(2)
C33 0.104(4) 0.049(3) 0.088(3) 0.013(2) -0.005(3) 0.001(2)
C34 0.091(4) 0.061(3) 0.083(3) -0.001(2) 0.012(3) -0.020(3)
C35 0.076(3) 0.072(3) 0.073(3) -0.004(2) -0.009(2) -0.010(2)
C36 0.062(3) 0.056(2) 0.072(3) 0.011(2) -0.005(2) 0.001(2)
C37 0.051(2) 0.047(2) 0.048(2) 0.0030(16) 0.0074(17) 0.0039(17)
C38 0.058(2) 0.079(3) 0.045(2) 0.008(2) 0.0010(19) 0.003(2)
C39 0.081(3) 0.093(3) 0.048(2) 0.012(2) -0.009(2) -0.003(3)
C40 0.055(3) 0.118(4) 0.073(3) 0.011(3) -0.014(2) 0.001(3)
C41 0.057(3) 0.143(5) 0.078(4) 0.026(3) 0.003(3) 0.007(3)
C42 0.057(3) 0.107(4) 0.061(3) 0.018(3) 0.007(2) 0.010(2)
C43 0.062(3) 0.070(3) 0.045(2) -0.0015(19) 0.0033(19) 0.017(2)
C44 0.133(5) 0.072(3) 0.084(3) -0.020(3) 0.056(3) -0.021(3)
C45 0.170(7) 0.078(4) 0.136(6) -0.029(4) 0.073(5) -0.032(4)
C46 0.151(6) 0.075(4) 0.099(5) -0.024(4) 0.008(4) -0.002(4)
C47 0.182(7) 0.088(4) 0.068(3) -0.022(3) 0.012(4) 0.032(4)
C48 0.134(5) 0.080(4) 0.056(3) -0.004(2) 0.027(3) 0.013(3)
C49 0.052(2) 0.051(2) 0.0401(19) 0.0015(16) 0.0039(16) -0.0069(17)
C50 0.055(2) 0.066(3) 0.069(3) -0.005(2) 0.021(2) -0.006(2)
C51 0.068(3) 0.087(4) 0.089(3) 0.000(3) 0.026(3) -0.023(3)
C52 0.083(4) 0.076(3) 0.085(3) 0.004(3) 0.001(3) -0.029(3)
C53 0.081(3) 0.060(3) 0.076(3) -0.013(2) -0.002(3) -0.012(2)
C54 0.055(2) 0.054(2) 0.060(2) -0.0067(19) 0.0074(19) -0.0082(19)
C55 0.065(3) 0.053(2) 0.0368(19) 0.0009(16) 0.0069(17) 0.0007(19)
C56 0.085(3) 0.054(2) 0.064(3) 0.000(2) -0.009(2) 0.004(2)
C57 0.108(4) 0.073(3) 0.081(3) 0.010(3) -0.030(3) 0.017(3)
C58 0.124(5) 0.080(4) 0.086(4) 0.030(3) -0.018(3) 0.006(3)
C59 0.123(5) 0.063(3) 0.117(5) 0.035(3) 0.011(4) -0.003(3)
C60 0.090(4) 0.059(3) 0.086(3) 0.017(2) -0.004(3) -0.011(2)
C61 0.045(2) 0.105(4) 0.042(2) -0.007(2) 0.0073(18) 0.011(2)
C62 0.057(3) 0.105(4) 0.100(4) -0.037(3) -0.004(3) 0.011(3)
C63 0.061(4) 0.174(7) 0.121(5) -0.073(5) -0.007(3) 0.006(4)
C64 0.062(4) 0.247(11) 0.085(4) -0.022(6) 0.001(3) 0.037(6)
C65 0.069(4) 0.202(8) 0.104(5) 0.045(5) 0.001(4) 0.038(5)
C66 0.058(3) 0.130(5) 0.082(3) 0.036(3) 0.008(3) 0.018(3)

loop_
_atom_type_symbol
_atom_type_description
_atom_type_scat_dispersion_real
_atom_type_scat_dispersion_imag
_atom_type_scat_source
C C 0.0033 0.0016 'International Tables Vol C Tables 4.2.6.8 and 6.1.1.4'
H H 0.0000 0.0000 'International Tables Vol C Tables 4.2.6.8 and 6.1.1.4'
P P 0.1023 0.0942 'International Tables Vol C Tables 4.2.6.8 and 6.1.1.4'
S S 0.1246 0.1234 'International Tables Vol C Tables 4.2.6.8 and 6.1.1.4'
Pd Pd -0.9988 1.0072 'International Tables Vol C Tables 4.2.6.8 and 6.1.1.4'
Cl Cl 0.1484 0.1585 'International Tables Vol C Tables 4.2.6.8 and 6.1.1.4'

loop_
_geom_angle_atom_site_label_1
_geom_angle_atom_site_label_2
_geom_angle_atom_site_label_3
_geom_angle
_geom_angle_site_symmetry_1
_geom_angle_site_symmetry_3
_geom_angle_publ_flag
P1 Pd1 S2 172.76(3) . . ?
P1 Pd1 S1 86.02(4) . . ?
S2 Pd1 S1 88.68(4) . . ?
P1 Pd1 P2 95.16(3) . . ?
S2 Pd1 P2 89.97(3) . . ?
S1 Pd1 P2 177.64(3) . . ?
S4 Pd2 P3 169.01(4) . . ?
S4 Pd2 S3 88.53(5) . . ?
P3 Pd2 S3 85.82(4) . . ?
S4 Pd2 P4 89.29(4) . . ?
P3 Pd2 P4 96.34(3) . . ?
S3 Pd2 P4 177.81(4) . . ?
C1 P1 C37 101.81(17) . . ?
C1 P1 C31 96.04(16) . . ?
C37 P1 C31 106.36(17) . . ?
C1 P1 Pd1 117.58(12) . . ?
C37 P1 Pd1 115.13(12) . . ?
C31 P1 Pd1 117.24(12) . . ?
C3 P2 C19 102.39(16) . . ?
C3 P2 C25 102.77(17) . . ?
C19 P2 C25 107.67(17) . . ?
C3 P2 Pd1 114.10(12) . . ?
C19 P2 Pd1 116.34(12) . . ?
C25 P2 Pd1 112.26(13) . . ?
C2 P3 C43 101.10(19) . . ?
C2 P3 C61 96.39(17) . . ?
C43 P3 C61 106.4(2) . . ?
C2 P3 Pd2 117.54(13) . . ?
C43 P3 Pd2 112.79(13) . . ?
C61 P3 Pd2 119.94(16) . . ?
C4 P4 C49 102.82(17) . . ?
C4 P4 C55 100.71(16) . . ?
C49 P4 C55 105.92(18) . . ?
C4 P4 Pd2 114.45(12) . . ?
C49 P4 Pd2 113.43(13) . . ?
C55 P4 Pd2 117.73(13) . . ?
C2 C1 P1 171.8(3) . . ?
C1 C2 P3 172.2(3) . . ?
C4 C3 P2 173.3(3) . . ?
C3 C4 P4 176.9(3) . . ?
C11 S1 Pd1 104.00(14) . . ?
C5 S2 Pd1 103.95(14) . . ?
C18 S3 Pd2 104.3(2) . . ?
C12 S4 Pd2 104.7(2) . . ?
C11 C5 C6 118.0(4) . . ?
C11 C5 S2 121.7(3) . . ?
C6 C5 S2 120.2(3) . . ?
C7 C6 C5 121.4(5) . . ?
C6 C7 C8 120.1(5) . . ?
C10 C8 C7 118.6(5) . . ?
C10 C8 C9 124.4(7) . . ?
C7 C8 C9 116.9(6) . . ?
C8 C10 C11 121.7(5) . . ?
C10 C11 C5 120.2(4) . . ?
C10 C11 S1 119.6(3) . . ?
C5 C11 S1 120.2(3) . . ?
C18 C12 C13 119.4(5) . . ?
C18 C12 S4 121.1(4) . . ?
C13 C12 S4 119.5(5) . . ?
C12 C13 C14 119.2(7) . . ?
C16 C14 C13 119.1(6) . . ?
C16 C14 C15 117.5(8) . . ?
C13 C14 C15 123.4(9) . . ?
C14 C16 C17 122.9(7) . . ?
C16 C17 C18 119.4(7) . . ?
C12 C18 C17 119.9(5) . . ?
C12 C18 S3 121.0(4) . . ?
C17 C18 S3 119.1(5) . . ?
C20 C19 C24 118.9(4) . . ?
C20 C19 P2 121.1(3) . . ?
C24 C19 P2 119.8(3) . . ?
C19 C20 C21 120.2(4) . . ?
C22 C21 C20 120.7(4) . . ?
C21 C22 C23 119.2(4) . . ?
C24 C23 C22 120.7(5) . . ?
C23 C24 C19 120.4(4) . . ?
C26 C25 C30 118.8(4) . . ?
C26 C25 P2 122.5(3) . . ?
C30 C25 P2 118.7(3) . . ?
C25 C26 C27 120.6(5) . . ?
C28 C27 C26 118.6(5) . . ?
C29 C28 C27 121.4(5) . . ?
C28 C29 C30 120.3(5) . . ?
C29 C30 C25 120.2(5) . . ?
C36 C31 C32 119.2(3) . . ?
C36 C31 P1 118.0(3) . . ?
C32 C31 P1 122.4(3) . . ?
C33 C32 C31 119.9(4) . . ?
C34 C33 C32 120.9(4) . . ?
C33 C34 C35 120.4(4) . . ?
C36 C35 C34 118.7(4) . . ?
C35 C36 C31 120.9(4) . . ?
C42 C37 C38 118.9(4) . . ?
C42 C37 P1 122.3(3) . . ?
C38 C37 P1 118.8(3) . . ?
C37 C38 C39 119.9(4) . . ?
C40 C39 C38 119.8(4) . . ?
C39 C40 C41 120.7(4) . . ?
C40 C41 C42 120.7(5) . . ?
C41 C42 C37 119.8(4) . . ?
C44 C43 C48 118.9(4) . . ?
C44 C43 P3 122.8(3) . . ?
C48 C43 P3 118.3(4) . . ?
C43 C44 C45 120.8(5) . . ?
C46 C45 C44 120.8(6) . . ?
C45 C46 C47 118.1(6) . . ?
C46 C47 C48 122.6(5) . . ?
C47 C48 C43 118.7(5) . . ?
C50 C49 C54 119.6(4) . . ?
C50 C49 P4 122.0(3) . . ?
C54 C49 P4 118.4(3) . . ?
C49 C50 C51 120.2(4) . . ?
C52 C51 C50 120.0(5) . . ?
C51 C52 C53 120.3(4) . . ?
C54 C53 C52 119.2(4) . . ?
C53 C54 C49 120.7(4) . . ?
C56 C55 C60 118.9(4) . . ?
C56 C55 P4 122.4(3) . . ?
C60 C55 P4 118.5(3) . . ?
C55 C56 C57 119.6(4) . . ?
C58 C57 C56 121.7(5) . . ?
C57 C58 C59 119.3(5) . . ?
C60 C59 C58 119.9(5) . . ?
C59 C60 C55 120.4(5) . . ?
C62 C61 C66 121.4(4) . . ?
C62 C61 P3 117.3(4) . . ?
C66 C61 P3 120.6(4) . . ?
C61 C62 C63 117.7(6) . . ?
C64 C63 C62 120.2(7) . . ?
C63 C64 C65 121.6(7) . . ?
C64 C65 C66 119.9(7) . . ?
C65 C66 C61 119.2(6) . . ?

loop_
_geom_bond_atom_site_label_1
_geom_bond_atom_site_label_2
_geom_bond_distance
_geom_bond_site_symmetry_2
_geom_bond_publ_flag
Pd1 P1 2.2778(9) . ?
Pd1 S2 2.2890(10) . ?
Pd1 S1 2.2930(10) . ?
Pd1 P2 2.2943(9) . ?
Pd2 S4 2.2765(11) . ?
Pd2 P3 2.2816(11) . ?
Pd2 S3 2.2910(12) . ?
Pd2 P4 2.3078(10) . ?
P1 C1 1.754(4) . ?
P1 C37 1.818(4) . ?
P1 C31 1.825(4) . ?
P2 C3 1.764(4) . ?
P2 C19 1.815(4) . ?
P2 C25 1.816(4) . ?
P3 C2 1.756(4) . ?
P3 C43 1.815(4) . ?
P3 C61 1.824(4) . ?
P4 C4 1.757(4) . ?
P4 C49 1.811(4) . ?
P4 C55 1.821(4) . ?
C1 C2 1.186(5) . ?
C3 C4 1.195(4) . ?
S1 C11 1.764(4) . ?
S2 C5 1.751(4) . ?
S3 C18 1.750(6) . ?
S4 C12 1.746(6) . ?
C5 C11 1.393(6) . ?
C5 C6 1.397(6) . ?
C6 C7 1.377(7) . ?
C7 C8 1.399(8) . ?
C8 C10 1.372(7) . ?
C8 C9 1.480(9) . ?
C10 C11 1.386(6) . ?
C12 C18 1.385(7) . ?
C12 C13 1.406(7) . ?
C13 C14 1.416(10) . ?
C14 C16 1.350(11) . ?
C14 C15 1.448(9) . ?
C16 C17 1.351(10) . ?
C17 C18 1.405(7) . ?
C19 C20 1.372(5) . ?
C19 C24 1.373(5) . ?
C20 C21 1.377(6) . ?
C21 C22 1.342(6) . ?
C22 C23 1.385(7) . ?
C23 C24 1.351(6) . ?
C25 C26 1.366(6) . ?
C25 C30 1.381(5) . ?
C26 C27 1.385(6) . ?
C27 C28 1.370(8) . ?
C28 C29 1.329(8) . ?
C29 C30 1.370(7) . ?
C31 C36 1.379(5) . ?
C31 C32 1.381(5) . ?
C32 C33 1.367(6) . ?
C33 C34 1.348(6) . ?
C34 C35 1.394(6) . ?
C35 C36 1.370(6) . ?
C37 C42 1.381(6) . ?
C37 C38 1.385(5) . ?
C38 C39 1.391(6) . ?
C39 C40 1.350(7) . ?
C40 C41 1.357(7) . ?
C41 C42 1.373(6) . ?
C43 C44 1.347(6) . ?
C43 C48 1.381(6) . ?
C44 C45 1.388(7) . ?
C45 C46 1.346(8) . ?
C46 C47 1.349(9) . ?
C47 C48 1.377(8) . ?
C49 C50 1.366(5) . ?
C49 C54 1.379(5) . ?
C50 C51 1.374(6) . ?
C51 C52 1.362(7) . ?
C52 C53 1.389(7) . ?
C53 C54 1.360(6) . ?
C55 C56 1.365(5) . ?
C55 C60 1.389(6) . ?
C56 C57 1.376(6) . ?
C57 C58 1.345(7) . ?
C58 C59 1.375(7) . ?
C59 C60 1.368(7) . ?
C61 C62 1.378(7) . ?
C61 C66 1.379(7) . ?
C62 C63 1.411(8) . ?
C63 C64 1.350(11) . ?
C64 C65 1.359(10) . ?
C65 C66 1.379(8) . ?

loop_
_platon_squeeze_void_nr
_platon_squeeze_void_average_x
_platon_squeeze_void_average_y
_platon_squeeze_void_average_z
_platon_squeeze_void_volume
_platon_squeeze_void_count_electrons
1 -0.208 0.000 0.000 483.8 131.5
